data_7234474
loop_
_publ_author_name
'Junwei Yang'
'Moyun Chen'
'Ji Ma'
'Wei Huang'
'Haoyun Zhu'
'Yuli Huang'
'Weizhi Wang'

_publ_section_title
;
 Boronate ester post-functionalization of PPEs: versatile building blocks
 for poly(2,2'-(1-(4-(1,2-di(thiophen-2-yl)vinyl)phenyl)-2-
 (2,5-dioctylphenyl)ethene-1,2-diyl)dithiophene) and application in field
 effect transistors
;
_journal_name_full 'Journal of Materials Chemistry C'
_journal_page_first 10074
_journal_page_last 10078
_journal_paper_doi 10.1039/C5TC02298C
_journal_volume 3
_journal_year 2015
_chemical_formula_sum 'C14 H9 I'
_chemical_formula_weight 304.11
_space_group_IT_number 62
_space_group_name_Hall '-P 2ac 2n'
_space_group_name_H-M_alt 'P n m a'
_symmetry_cell_setting orthorhombic
_symmetry_space_group_name_H-M 'P n m a'
_atom_sites_solution_hydrogens geom
_atom_sites_solution_primary direct
_atom_sites_solution_secondary difmap
_cell_angle_alpha 90.00
_cell_angle_beta 90.00
_cell_angle_gamma 90.00
_cell_formula_units_Z 4
_cell_length_a 23.161(13)
_cell_length_b 9.844(6)
_cell_length_c 4.833(3)
_cell_measurement_reflns_used 3901
_cell_measurement_temperature 293(2)
_cell_measurement_theta_max 28.55
_cell_measurement_theta_min 2.72
_cell_volume 1101.9(11)
_computing_cell_refinement 'Bruker SAINT'
_computing_data_collection 'Bruker APEX2'
_computing_data_reduction 'Bruker SAINT'
_computing_molecular_graphics 'Bruker SHELXTL'
_computing_publication_material 'Bruker SHELXTL'
_computing_structure_refinement 'SHELXL-97 (Sheldrick, 2008)'
_computing_structure_solution 'SHELXS-97 (Sheldrick, 2008)'
_diffrn_ambient_temperature 293(2)
_diffrn_measured_fraction_theta_full 0.998
_diffrn_measured_fraction_theta_max 0.998
_diffrn_measurement_device_type 'Bruker APEX-II CCD'
_diffrn_measurement_method '\f and \w scans'
_diffrn_radiation_monochromator graphite
_diffrn_radiation_source 'fine-focus sealed tube'
_diffrn_radiation_type MoK\a
_diffrn_radiation_wavelength 0.71073
_diffrn_reflns_av_R_equivalents 0.0439
_diffrn_reflns_av_sigmaI/netI 0.0349
_diffrn_reflns_limit_h_max 23
_diffrn_reflns_limit_h_min -27
_diffrn_reflns_limit_k_max 11
_diffrn_reflns_limit_k_min -11
_diffrn_reflns_limit_l_max 5
_diffrn_reflns_limit_l_min -4
_diffrn_reflns_number 4913
_diffrn_reflns_theta_full 24.99
_diffrn_reflns_theta_max 24.99
_diffrn_reflns_theta_min 2.72
_exptl_absorpt_coefficient_mu 2.867
_exptl_absorpt_correction_T_max 0.5843
_exptl_absorpt_correction_T_min 0.4607
_exptl_absorpt_correction_type multi-scan
_exptl_absorpt_process_details SADABS
_exptl_crystal_colour light-green
_exptl_crystal_density_diffrn 1.833
_exptl_crystal_density_method 'not measured'
_exptl_crystal_description block
_exptl_crystal_F_000 584
_exptl_crystal_size_max 0.32
_exptl_crystal_size_mid 0.28
_exptl_crystal_size_min 0.21
_refine_diff_density_max 0.854
_refine_diff_density_min -1.165
_refine_diff_density_rms 0.145
_refine_ls_extinction_coef 0.0233(17)
_refine_ls_extinction_expression Fc^*^=kFc[1+0.001xFc^2^\l^3^/sin(2\q)]^-1/4^
_refine_ls_extinction_method SHELXL
_refine_ls_goodness_of_fit_ref 1.019
_refine_ls_hydrogen_treatment constr
_refine_ls_matrix_type full
_refine_ls_number_parameters 80
_refine_ls_number_reflns 1026
_refine_ls_number_restraints 0
_refine_ls_restrained_S_all 1.019
_refine_ls_R_factor_all 0.0349
_refine_ls_R_factor_gt 0.0334
_refine_ls_shift/su_max 0.000
_refine_ls_shift/su_mean 0.000
_refine_ls_structure_factor_coef Fsqd
_refine_ls_weighting_details 'calc w=1/[\s^2^(Fo^2^)+(0.0439P)^2^+1.3962P] where P=(Fo^2^+2Fc^2^)/3'
_refine_ls_weighting_scheme calc
_refine_ls_wR_factor_gt 0.0778
_refine_ls_wR_factor_ref 0.0789
_reflns_number_gt 974
_reflns_number_total 1026
_reflns_threshold_expression >2sigma(I)
_cod_data_source_file J-Mater-Chem-C-2015-3-10074.cif
_cod_data_source_block c
_cod_depositor_comments
;
The following automatic conversions were performed:

data item '_exptl_absorpt_correction_type' value 'Multi-scan' was
changed to 'multi-scan' in accordance with the built-in table derived
from the CIF Core dictionary named 'cif_core.dic' version 2.4.5 last
updated on 2014-11-21.

data item '_symmetry_cell_setting' value 'Orthorhombic' was changed
to 'orthorhombic' in accordance with the built-in table derived from
the CIF Core dictionary named 'cif_core.dic' version 2.4.5 last
updated on 2014-11-21.

Automatic conversion script
Id: cif_fix_values 6909 2019-04-08 15:41:33Z antanas 
;
_cod_original_sg_symbol_H-M Pnma
_cod_database_code 7234474

loop_
_symmetry_equiv_pos_as_xyz
'x, y, z'
'-x+1/2, -y, z+1/2'
'x+1/2, -y+1/2, -z+1/2'
'-x, y+1/2, -z'
'-x, -y, -z'
'x-1/2, y, -z-1/2'
'-x-1/2, y-1/2, z-1/2'
'x, -y-1/2, z'

loop_
_atom_site_label
_atom_site_type_symbol
_atom_site_fract_x
_atom_site_fract_y
_atom_site_fract_z
_atom_site_U_iso_or_equiv
_atom_site_adp_type
_atom_site_occupancy
_atom_site_symmetry_multiplicity
_atom_site_calc_flag
_atom_site_refinement_flags
_atom_site_disorder_assembly
_atom_site_disorder_group
I1 I -0.028665(13) 0.7500 -0.37660(6) 0.0530(2) Uani 1 2 d S . .
C1 C 0.34291(18) 0.7500 1.2398(9) 0.0399(10) Uani 1 2 d S . .
H1 H 0.3708 0.7500 1.3783 0.048 Uiso 1 2 calc SR . .
C2 C 0.32207(15) 0.6293(4) 1.1363(6) 0.0405(8) Uani 1 1 d . . .
H2 H 0.3361 0.5474 1.2049 0.049 Uiso 1 1 calc R . .
C3 C 0.28120(14) 0.6286(3) 0.9352(6) 0.0362(7) Uani 1 1 d . . .
H3 H 0.2676 0.5463 0.8663 0.043 Uiso 1 1 calc R . .
C4 C 0.25942(18) 0.7500 0.8313(8) 0.0291(8) Uani 1 2 d S . .
C5 C 0.21593(19) 0.7500 0.6260(8) 0.0333(9) Uani 1 2 d S . .
C6 C 0.17839(19) 0.7500 0.4562(9) 0.0341(9) Uani 1 2 d S . .
C7 C 0.13290(17) 0.7500 0.2567(9) 0.0346(9) Uani 1 2 d S . .
C8 C 0.11041(15) 0.6289(4) 0.1580(6) 0.0418(8) Uani 1 1 d . . .
H8 H 0.1257 0.5468 0.2190 0.050 Uiso 1 1 calc R . .
C9 C 0.06560(14) 0.6291(4) -0.0297(7) 0.0423(8) Uani 1 1 d . . .
H9 H 0.0504 0.5477 -0.0948 0.051 Uiso 1 1 calc R . .
C10 C 0.0438(2) 0.7500 -0.1187(8) 0.0395(10) Uani 1 2 d S . .

loop_
_atom_site_aniso_label
_atom_site_aniso_U_11
_atom_site_aniso_U_22
_atom_site_aniso_U_33
_atom_site_aniso_U_23
_atom_site_aniso_U_13
_atom_site_aniso_U_12
I1 0.0301(3) 0.0865(4) 0.0423(3) 0.000 -0.00862(11) 0.000
C1 0.025(2) 0.064(3) 0.031(2) 0.000 -0.0013(17) 0.000
C2 0.0358(18) 0.0476(18) 0.0382(17) 0.0078(13) 0.0004(13) 0.0084(14)
C3 0.0361(16) 0.0353(15) 0.0372(15) -0.0021(13) 0.0002(13) -0.0007(13)
C4 0.024(2) 0.038(2) 0.0253(19) 0.000 0.0022(16) 0.000
C5 0.025(2) 0.043(2) 0.031(2) 0.000 0.0038(17) 0.000
C6 0.028(2) 0.044(2) 0.030(2) 0.000 0.0001(18) 0.000
C7 0.021(2) 0.049(2) 0.034(2) 0.000 -0.0017(16) 0.000
C8 0.0369(18) 0.0464(18) 0.0420(17) -0.0020(14) -0.0052(13) 0.0062(14)
C9 0.0345(16) 0.0500(18) 0.0426(17) -0.0086(15) -0.0031(14) -0.0043(14)
C10 0.023(2) 0.065(3) 0.030(2) 0.000 -0.0012(17) 0.000

loop_
_atom_type_symbol
_atom_type_description
_atom_type_scat_dispersion_real
_atom_type_scat_dispersion_imag
_atom_type_scat_source
C C 0.0033 0.0016 'International Tables Vol C Tables 4.2.6.8 and 6.1.1.4'
H H 0.0000 0.0000 'International Tables Vol C Tables 4.2.6.8 and 6.1.1.4'
I I -0.4742 1.8119 'International Tables Vol C Tables 4.2.6.8 and 6.1.1.4'

loop_
_geom_angle_atom_site_label_1
_geom_angle_atom_site_label_2
_geom_angle_atom_site_label_3
_geom_angle
_geom_angle_site_symmetry_1
_geom_angle_site_symmetry_3
C2 C1 C2 119.4(4) . 8_575
C2 C1 H1 120.3 . .
C2 C1 H1 120.3 8_575 .
C3 C2 C1 120.6(3) . .
C3 C2 H2 119.7 . .
C1 C2 H2 119.7 . .
C2 C3 C4 120.5(3) . .
C2 C3 H3 119.8 . .
C4 C3 H3 119.8 . .
C3 C4 C3 118.5(4) 8_575 .
C3 C4 C5 120.77(19) 8_575 .
C3 C4 C5 120.77(19) . .
C6 C5 C4 178.8(4) . .
C5 C6 C7 179.1(5) . .
C8 C7 C8 118.7(4) . 8_575
C8 C7 C6 120.6(2) . .
C8 C7 C6 120.6(2) 8_575 .
C9 C8 C7 120.6(3) . .
C9 C8 H8 119.7 . .
C7 C8 H8 119.7 . .
C10 C9 C8 119.2(3) . .
C10 C9 H9 120.4 . .
C8 C9 H9 120.4 . .
C9 C10 C9 121.8(4) 8_575 .
C9 C10 I1 119.1(2) 8_575 .
C9 C10 I1 119.1(2) . .

loop_
_geom_bond_atom_site_label_1
_geom_bond_atom_site_label_2
_geom_bond_distance
_geom_bond_site_symmetry_2
I1 C10 2.091(5) .
C1 C2 1.377(4) .
C1 C2 1.377(4) 8_575
C1 H1 0.9300 .
C2 C3 1.357(4) .
C2 H2 0.9300 .
C3 C4 1.391(4) .
C3 H3 0.9300 .
C4 C3 1.391(4) 8_575
C4 C5 1.414(6) .
C5 C6 1.196(6) .
C6 C7 1.428(6) .
C7 C8 1.386(4) .
C7 C8 1.386(4) 8_575
C8 C9 1.379(5) .
C8 H8 0.9300 .
C9 C10 1.363(4) .
C9 H9 0.9300 .
C10 C9 1.363(4) 8_575

loop_
_geom_torsion_atom_site_label_1
_geom_torsion_atom_site_label_2
_geom_torsion_atom_site_label_3
_geom_torsion_atom_site_label_4
_geom_torsion
_geom_torsion_site_symmetry_1
_geom_torsion_site_symmetry_2
_geom_torsion_site_symmetry_3
_geom_torsion_site_symmetry_4
C2 C1 C2 C3 -0.3(6) 8_575 . . .
C1 C2 C3 C4 -0.4(5) . . . .
C2 C3 C4 C3 1.0(6) . . . 8_575
C2 C3 C4 C5 -178.6(3) . . . .
C3 C4 C5 C6 -89.8(3) 8_575 . . .
C3 C4 C5 C6 89.8(3) . . . .
C4 C5 C6 C7 0.00(9) . . . .
C5 C6 C7 C8 -90.0(4) . . . .
C5 C6 C7 C8 90.0(4) . . . 8_575
C8 C7 C8 C9 -1.5(7) 8_575 . . .
C6 C7 C8 C9 178.5(4) . . . .
C7 C8 C9 C10 0.4(6) . . . .
C8 C9 C10 C9 0.8(7) . . . 8_575
C8 C9 C10 I1 -174.8(3) . . . .
